data_4084238
loop_
_publ_author_name
'Burgun, Alexandre'
'Ellis, Benjamin G.'
'Roisnel, Thierry'
'Skelton, Brian W.'
'Bruce, Michael I.'
'Lapinte, Claude'

_publ_section_title
;
 From Molecular Wires to Molecular Resistors: TCNE, a Class-III/Class-II
 Mixed-Valence Chemical Switch
;
_journal_issue 16
_journal_name_full Organometallics
_journal_page_first 4209
_journal_paper_doi 10.1021/om500483y
_journal_volume 33
_journal_year 2014
_chemical_absolute_configuration ad
_chemical_formula_moiety 'C84 H78  Fe N4 P4 Ru, C H2 Cl2'
_chemical_formula_sum 'C85 H80 Cl2 Fe N4 P4 Ru'
_chemical_formula_weight 1509.23
_chemical_name_systematic
;
 ?
;
_space_group_IT_number 19
_symmetry_cell_setting orthorhombic
_symmetry_space_group_name_Hall 'P 2ac 2ab'
_symmetry_space_group_name_H-M 'P 21 21 21'
_atom_sites_solution_hydrogens geom
_atom_sites_solution_primary direct
_atom_sites_solution_secondary difmap
_audit_creation_date 2011-02-04T17:49:19-00:00
_audit_creation_method 'WinGX routine CIF_UPDATE'
_cell_angle_alpha 90
_cell_angle_beta 90
_cell_angle_gamma 90
_cell_formula_units_Z 4
_cell_length_a 15.3752(7)
_cell_length_b 15.6268(8)
_cell_length_c 30.2427(13)
_cell_measurement_reflns_used 3959
_cell_measurement_temperature 100(2)
_cell_measurement_theta_max 68.1361
_cell_measurement_theta_min 2.8722
_cell_volume 7266.3(6)
_computing_cell_refinement
;
        CrysAlisPro, Oxford Diffraction Ltd.,
        Version 1.171.33.52 (release 06-11-2009 CrysAlis171 .NET)
        (compiled Nov  6 2009,16:24:50)
;
_computing_data_collection
;
        CrysAlisPro, Oxford Diffraction Ltd.,
        Version 1.171.33.52 (release 06-11-2009 CrysAlis171 .NET)
        (compiled Nov  6 2009,16:24:50)
;
_computing_data_reduction
;
        CrysAlisPro, Oxford Diffraction Ltd.,
        Version 1.171.33.52 (release 06-11-2009 CrysAlis171 .NET)
        (compiled Nov  6 2009,16:24:50)
;
_computing_molecular_graphics 'OrtepII (Johnson, C. K. (1976)'
_computing_publication_material 'WinGX Farrugia, L. J. (1999)'
_computing_structure_refinement 'SHELXL-97 (Sheldrick, 2008)'
_diffrn_ambient_temperature 100(2)
_diffrn_detector_area_resol_mean 10.4738
_diffrn_measured_fraction_theta_full 0.993
_diffrn_measured_fraction_theta_max 0.989
_diffrn_measurement_device_type 'Oxford Diffraction Gemini diffractometer'
_diffrn_measurement_method '\w scans'
_diffrn_orient_matrix_UB_11 0.0097758692
_diffrn_orient_matrix_UB_12 0.0460818779
_diffrn_orient_matrix_UB_13 -0.0415878076
_diffrn_orient_matrix_UB_21 -0.0380496317
_diffrn_orient_matrix_UB_22 -0.0177907508
_diffrn_orient_matrix_UB_23 -0.0855555894
_diffrn_orient_matrix_UB_31 -0.090251081
_diffrn_orient_matrix_UB_32 0.012373777
_diffrn_orient_matrix_UB_33 0.031568718
_diffrn_radiation_monochromator graphite
_diffrn_radiation_type CuK\a
_diffrn_radiation_wavelength 1.54178
_diffrn_reflns_av_R_equivalents 0.105
_diffrn_reflns_av_unetI/netI 0.1363
_diffrn_reflns_limit_h_max 18
_diffrn_reflns_limit_h_min -15
_diffrn_reflns_limit_k_max 13
_diffrn_reflns_limit_k_min -18
_diffrn_reflns_limit_l_max 33
_diffrn_reflns_limit_l_min -36
_diffrn_reflns_number 21889
_diffrn_reflns_theta_full 67
_diffrn_reflns_theta_max 67.36
_diffrn_reflns_theta_min 2.92
_exptl_absorpt_coefficient_mu 5.168
_exptl_absorpt_correction_T_max 0.931
_exptl_absorpt_correction_T_min 0.646
_exptl_absorpt_correction_type analytical
_exptl_absorpt_process_details
;
        CrysAlisPro, Oxford Diffraction Ltd.,
        Version 1.171.33.52 (release 06-11-2009 CrysAlis171 .NET)
        (compiled Nov  6 2009,16:24:50)
Analytical numeric absorption correction using a multifaceted crystal
                        model based on expressions derived by R.C. Clark & J.S.
        (Clark, R. C. & Reid, J. S. (1995). Acta Cryst. A51, 887-897)
;
_exptl_crystal_colour black
_exptl_crystal_density_diffrn 1.38
_exptl_crystal_density_method 'not measured'
_exptl_crystal_description plate
_exptl_crystal_F_000 3128
_exptl_crystal_size_max 0.17
_exptl_crystal_size_mid 0.11
_exptl_crystal_size_min 0.02
_refine_diff_density_max 0.817
_refine_diff_density_min -0.681
_refine_diff_density_rms 0.175
_refine_ls_abs_structure_details 'Flack H D (1983), Acta Cryst. A39, 876-881'
_refine_ls_abs_structure_Flack -0.013(10)
_refine_ls_extinction_method none
_refine_ls_goodness_of_fit_ref 1.135
_refine_ls_hydrogen_treatment constr
_refine_ls_matrix_type full
_refine_ls_number_parameters 884
_refine_ls_number_reflns 11712
_refine_ls_number_restraints 0
_refine_ls_restrained_S_all 1.135
_refine_ls_R_factor_all 0.1151
_refine_ls_R_factor_gt 0.0644
_refine_ls_shift/su_max 0.001
_refine_ls_shift/su_mean 0
_refine_ls_structure_factor_coef Fsqd
_refine_ls_weighting_details 'calc w=1/[\s^2^(Fo^2^)+(0.0642P)^2^] where P=(Fo^2^+2Fc^2^)/3'
_refine_ls_weighting_scheme calc
_refine_ls_wR_factor_gt 0.1439
_refine_ls_wR_factor_ref 0.1728
_reflns_number_gt 7853
_reflns_number_total 11712
_reflns_threshold_expression I>2\s(I)
_cod_data_source_file om500483y_si_002.cif
_cod_data_source_block 2FeRu
_cod_depositor_comments 'Adding full bibliography for 4084236--4084239.cif.'
_cod_original_sg_symbol_Hall 'p 2ac 2ab'
_cod_database_code 4084238

loop_
_symmetry_equiv_pos_as_xyz
'x, y, z'
'-x+1/2, -y, z+1/2'
'x+1/2, -y+1/2, -z'
'-x, y+1/2, -z+1/2'

loop_
_atom_site_label
_atom_site_type_symbol
_atom_site_fract_x
_atom_site_fract_y
_atom_site_fract_z
_atom_site_U_iso_or_equiv
_atom_site_adp_type
_atom_site_occupancy
_atom_site_symmetry_multiplicity
_atom_site_calc_flag
_atom_site_refinement_flags
Ru1 Ru 0.54770(6) 0.71850(6) 0.62860(3) 0.0220(2) Uani 0.5 1 d P
Fe1 Fe 0.54770(6) 0.71850(6) 0.62860(3) 0.0220(2) Uani 0.5 1 d P
Fe2 Fe 0.08772(6) 0.36151(6) 0.61816(3) 0.0260(2) Uani 0.5 1 d P
Ru2 Ru 0.08772(6) 0.36151(6) 0.61816(3) 0.0260(2) Uani 0.5 1 d P
P1 P 0.63090(17) 0.69299(17) 0.56833(9) 0.0286(6) Uani 1 1 d .
C111 C 0.7379(7) 0.7470(7) 0.5655(3) 0.033(3) Uani 1 1 d .
C112 C 0.7465(7) 0.8309(7) 0.5506(3) 0.034(3) Uani 1 1 d .
H112 H 0.6976 0.8606 0.5391 0.041 Uiso 1 1 calc R
C113 C 0.8263(7) 0.8702(7) 0.5528(3) 0.039(3) Uani 1 1 d .
H113 H 0.832 0.9273 0.5424 0.047 Uiso 1 1 calc R
C114 C 0.9001(7) 0.8280(7) 0.5700(3) 0.041(3) Uani 1 1 d .
H114 H 0.9544 0.8567 0.5726 0.049 Uiso 1 1 calc R
C115 C 0.8910(6) 0.7445(7) 0.5829(3) 0.033(3) Uani 1 1 d .
H115 H 0.9403 0.7135 0.593 0.039 Uiso 1 1 calc R
C116 C 0.8112(7) 0.7050(7) 0.5815(3) 0.034(2) Uani 1 1 d .
H116 H 0.8059 0.6477 0.5917 0.04 Uiso 1 1 calc R
C121 C 0.6652(6) 0.5841(7) 0.5545(4) 0.032(3) Uani 1 1 d .
C122 C 0.6537(6) 0.5165(7) 0.5845(3) 0.030(2) Uani 1 1 d .
H122 H 0.6287 0.5267 0.6127 0.036 Uiso 1 1 calc R
C123 C 0.6794(6) 0.4332(7) 0.5722(4) 0.032(2) Uani 1 1 d .
H123 H 0.6724 0.387 0.5924 0.038 Uiso 1 1 calc R
C124 C 0.7145(7) 0.4191(7) 0.5311(4) 0.036(3) Uani 1 1 d .
H124 H 0.7325 0.363 0.5233 0.043 Uiso 1 1 calc R
C125 C 0.7243(6) 0.4838(6) 0.5010(3) 0.030(2) Uani 1 1 d .
H125 H 0.747 0.4726 0.4723 0.037 Uiso 1 1 calc R
C126 C 0.7003(7) 0.5671(7) 0.5132(4) 0.034(3) Uani 1 1 d .
H126 H 0.7081 0.6126 0.4928 0.041 Uiso 1 1 calc R
C10 C 0.5726(6) 0.7275(7) 0.5176(3) 0.035(2) Uani 1 1 d .
H10A H 0.5983 0.7815 0.5065 0.042 Uiso 1 1 calc R
H10B H 0.5791 0.6834 0.4944 0.042 Uiso 1 1 calc R
C20 C 0.4760(6) 0.7413(6) 0.5274(3) 0.031(2) Uani 1 1 d .
H20A H 0.4453 0.6857 0.5275 0.038 Uiso 1 1 calc R
H20B H 0.4498 0.778 0.5043 0.038 Uiso 1 1 calc R
P2 P 0.46535(16) 0.79246(16) 0.58128(8) 0.0263(6) Uani 1 1 d .
C211 C 0.4923(7) 0.9028(6) 0.5678(3) 0.031(2) Uani 1 1 d .
C212 C 0.5692(7) 0.9399(7) 0.5846(3) 0.036(3) Uani 1 1 d .
H212 H 0.6076 0.9072 0.6024 0.044 Uiso 1 1 calc R
C213 C 0.5882(8) 1.0248(7) 0.5747(3) 0.037(3) Uani 1 1 d .
H213 H 0.6402 1.0495 0.5859 0.045 Uiso 1 1 calc R
C214 C 0.5339(7) 1.0734(7) 0.5495(3) 0.036(3) Uani 1 1 d .
H214 H 0.5467 1.1321 0.5444 0.043 Uiso 1 1 calc R
C215 C 0.4607(8) 1.0373(7) 0.5313(3) 0.039(3) Uani 1 1 d .
H215 H 0.4237 1.0707 0.513 0.047 Uiso 1 1 calc R
C216 C 0.4409(7) 0.9532(6) 0.5394(3) 0.031(2) Uani 1 1 d .
H216 H 0.3915 0.9285 0.5256 0.037 Uiso 1 1 calc R
C221 C 0.3474(6) 0.8015(6) 0.5903(3) 0.031(2) Uani 1 1 d .
C222 C 0.3117(7) 0.8766(6) 0.6076(3) 0.030(2) Uani 1 1 d .
H222 H 0.3485 0.9228 0.6157 0.036 Uiso 1 1 calc R
C223 C 0.2218(7) 0.8836(6) 0.6129(3) 0.034(3) Uani 1 1 d .
H223 H 0.198 0.9352 0.6243 0.041 Uiso 1 1 calc R
C224 C 0.1678(7) 0.8185(7) 0.6021(3) 0.039(3) Uani 1 1 d .
H224 H 0.1067 0.8248 0.6054 0.047 Uiso 1 1 calc R
C225 C 0.2025(7) 0.7422(7) 0.5861(4) 0.047(3) Uani 1 1 d .
H225 H 0.1651 0.6956 0.5793 0.056 Uiso 1 1 calc R
C226 C 0.2920(7) 0.7340(7) 0.5800(4) 0.047(3) Uani 1 1 d .
H226 H 0.3153 0.682 0.5687 0.056 Uiso 1 1 calc R
C1 C 0.4831(6) 0.6212(5) 0.6121(3) 0.023(2) Uani 1 1 d .
C2 C 0.4439(7) 0.5524(6) 0.6041(3) 0.030(2) Uani 1 1 d .
C3 C 0.4183(6) 0.4690(6) 0.5938(3) 0.028(2) Uani 1 1 d .
C30 C 0.1192(6) 0.2823(6) 0.7203(3) 0.029(2) Uani 1 1 d .
H30A H 0.0658 0.2639 0.7359 0.035 Uiso 1 1 calc R
H30B H 0.1695 0.2545 0.7349 0.035 Uiso 1 1 calc R
C31 C 0.4325(6) 0.4311(6) 0.5537(3) 0.028(2) Uani 1 1 d .
C32 C 0.4697(6) 0.4787(7) 0.5172(3) 0.029(2) Uani 1 1 d .
N32 N 0.4968(6) 0.5159(5) 0.4874(3) 0.034(2) Uani 1 1 d .
C33 C 0.4162(7) 0.3441(7) 0.5453(3) 0.033(2) Uani 1 1 d .
N33 N 0.4051(6) 0.2711(6) 0.5367(3) 0.040(2) Uani 1 1 d .
C4 C 0.3719(6) 0.4184(6) 0.6295(3) 0.031(2) Uani 1 1 d .
C40 C 0.1283(7) 0.3785(6) 0.7238(3) 0.031(2) Uani 1 1 d .
H40A H 0.1892 0.3959 0.718 0.037 Uiso 1 1 calc R
H40B H 0.1117 0.3981 0.7538 0.037 Uiso 1 1 calc R
C41 C 0.4202(6) 0.3812(6) 0.6632(3) 0.028(2) Uani 1 1 d .
C42 C 0.5140(7) 0.3807(7) 0.6648(3) 0.034(3) Uani 1 1 d .
N42 N 0.5870(6) 0.3785(6) 0.6683(3) 0.043(2) Uani 1 1 d .
C43 C 0.3765(7) 0.3369(7) 0.6971(3) 0.034(3) Uani 1 1 d .
N43 N 0.3404(6) 0.3004(6) 0.7252(3) 0.039(2) Uani 1 1 d .
C5 C 0.2815(6) 0.4141(6) 0.6285(3) 0.026(2) Uani 1 1 d .
C6 C 0.2049(6) 0.3948(6) 0.6283(3) 0.025(2) Uani 1 1 d .
P3 P 0.11366(16) 0.24702(16) 0.66115(8) 0.0258(6) Uani 1 1 d .
C311 C 0.0351(6) 0.1583(6) 0.6617(3) 0.027(2) Uani 1 1 d .
C312 C -0.0409(6) 0.1586(6) 0.6879(3) 0.032(2) Uani 1 1 d .
H312 H -0.0506 0.2036 0.7085 0.039 Uiso 1 1 calc R
C313 C -0.1020(8) 0.0924(8) 0.6837(4) 0.048(3) Uani 1 1 d .
H313 H -0.1536 0.0938 0.7009 0.058 Uiso 1 1 calc R
C314 C -0.0883(8) 0.0258(8) 0.6550(4) 0.046(3) Uani 1 1 d .
H314 H -0.1295 -0.0192 0.6529 0.055 Uiso 1 1 calc R
C315 C -0.0141(7) 0.0247(7) 0.6293(4) 0.048(3) Uani 1 1 d .
H315 H -0.005 -0.0208 0.6089 0.057 Uiso 1 1 calc R
C316 C 0.0474(7) 0.0896(6) 0.6330(3) 0.038(2) Uani 1 1 d .
H316 H 0.0988 0.087 0.6157 0.045 Uiso 1 1 calc R
C321 C 0.2156(6) 0.1864(6) 0.6553(3) 0.027(2) Uani 1 1 d .
C322 C 0.2728(6) 0.1994(6) 0.6205(3) 0.030(2) Uani 1 1 d .
H322 H 0.2597 0.2408 0.5985 0.036 Uiso 1 1 calc R
C323 C 0.3496(6) 0.1520(6) 0.6177(4) 0.036(2) Uani 1 1 d .
H323 H 0.3875 0.1603 0.5933 0.043 Uiso 1 1 calc R
C324 C 0.3710(7) 0.0936(6) 0.6497(3) 0.034(2) Uani 1 1 d .
H324 H 0.4246 0.0634 0.6483 0.04 Uiso 1 1 calc R
C325 C 0.3135(6) 0.0797(6) 0.6837(3) 0.032(2) Uani 1 1 d .
H325 H 0.3269 0.0384 0.7057 0.038 Uiso 1 1 calc R
C326 C 0.2377(7) 0.1243(6) 0.6863(3) 0.032(2) Uani 1 1 d .
H326 H 0.1987 0.1127 0.71 0.039 Uiso 1 1 calc R
P4 P 0.05445(17) 0.42490(15) 0.68164(8) 0.0249(5) Uani 1 1 d .
C411 C -0.0529(7) 0.4103(6) 0.7081(3) 0.028(2) Uani 1 1 d .
C412 C -0.1182(6) 0.3644(7) 0.6885(3) 0.029(2) Uani 1 1 d .
H412 H -0.1072 0.3373 0.661 0.035 Uiso 1 1 calc R
C413 C -0.1995(7) 0.3559(7) 0.7075(4) 0.040(3) Uani 1 1 d .
H413 H -0.2443 0.3253 0.6926 0.048 Uiso 1 1 calc R
C414 C -0.2147(7) 0.3924(7) 0.7480(4) 0.038(3) Uani 1 1 d .
H414 H -0.2705 0.3875 0.7613 0.045 Uiso 1 1 calc R
C415 C -0.1504(7) 0.4354(6) 0.7695(4) 0.036(3) Uani 1 1 d .
H415 H -0.1616 0.4582 0.7981 0.044 Uiso 1 1 calc R
C416 C -0.0671(6) 0.4470(6) 0.7503(3) 0.028(2) Uani 1 1 d .
H416 H -0.0227 0.478 0.7651 0.034 Uiso 1 1 calc R
C421 C 0.0685(7) 0.5407(6) 0.6861(3) 0.031(2) Uani 1 1 d .
C422 C -0.0042(7) 0.5949(6) 0.6849(3) 0.031(2) Uani 1 1 d .
H422 H -0.061 0.5716 0.682 0.037 Uiso 1 1 calc R
C423 C 0.0075(8) 0.6842(6) 0.6879(3) 0.031(2) Uani 1 1 d .
H423 H -0.0411 0.7216 0.6863 0.037 Uiso 1 1 calc R
C424 C 0.0890(8) 0.7163(7) 0.6931(3) 0.042(3) Uani 1 1 d .
H424 H 0.0963 0.7764 0.696 0.05 Uiso 1 1 calc R
C425 C 0.1605(8) 0.6649(8) 0.6943(4) 0.054(4) Uani 1 1 d .
H425 H 0.2166 0.6892 0.698 0.065 Uiso 1 1 calc R
C426 C 0.1511(7) 0.5764(7) 0.6901(4) 0.039(3) Uani 1 1 d .
H426 H 0.2011 0.5406 0.6899 0.047 Uiso 1 1 calc R
C101 C 0.5569(7) 0.6671(6) 0.6964(3) 0.030(2) Uani 1 1 d .
C102 C 0.6404(6) 0.6970(7) 0.6830(3) 0.030(2) Uani 1 1 d .
C103 C 0.6331(6) 0.7870(7) 0.6763(3) 0.027(2) Uani 1 1 d .
C104 C 0.5451(7) 0.8113(7) 0.6844(3) 0.036(3) Uani 1 1 d .
C105 C 0.4969(7) 0.7350(7) 0.6954(3) 0.035(3) Uani 1 1 d .
C106 C 0.5364(7) 0.5772(7) 0.7122(3) 0.040(3) Uani 1 1 d .
H10C H 0.5361 0.5761 0.7446 0.06 Uiso 1 1 calc R
H10D H 0.5808 0.5375 0.7012 0.06 Uiso 1 1 calc R
H10E H 0.4792 0.5599 0.7011 0.06 Uiso 1 1 calc R
C107 C 0.7247(7) 0.6480(7) 0.6857(3) 0.036(3) Uani 1 1 d .
H10F H 0.7454 0.6477 0.7163 0.055 Uiso 1 1 calc R
H10G H 0.7682 0.6754 0.6667 0.055 Uiso 1 1 calc R
H10H H 0.7152 0.589 0.6758 0.055 Uiso 1 1 calc R
C108 C 0.7095(7) 0.8465(7) 0.6713(3) 0.036(3) Uani 1 1 d .
H10I H 0.7385 0.8532 0.6999 0.054 Uiso 1 1 calc R
H10J H 0.6891 0.9024 0.6609 0.054 Uiso 1 1 calc R
H10K H 0.7505 0.8225 0.6498 0.054 Uiso 1 1 calc R
C109 C 0.5085(7) 0.8994(6) 0.6880(3) 0.035(3) Uani 1 1 d .
H10L H 0.4518 0.9016 0.6733 0.053 Uiso 1 1 calc R
H10M H 0.5482 0.9402 0.6739 0.053 Uiso 1 1 calc R
H10N H 0.5016 0.9144 0.7193 0.053 Uiso 1 1 calc R
C100 C 0.4032(7) 0.7337(8) 0.7094(4) 0.046(3) Uani 1 1 d .
H10O H 0.3803 0.6754 0.7066 0.07 Uiso 1 1 calc R
H10P H 0.3696 0.7725 0.6905 0.07 Uiso 1 1 calc R
H10Q H 0.3987 0.7523 0.7403 0.07 Uiso 1 1 calc R
C201 C 0.1135(6) 0.3708(7) 0.5474(3) 0.029(2) Uani 1 1 d .
C202 C 0.0593(6) 0.2985(6) 0.5548(3) 0.027(2) Uani 1 1 d .
C203 C -0.0212(6) 0.3281(6) 0.5731(3) 0.029(2) Uani 1 1 d .
C204 C -0.0145(6) 0.4198(6) 0.5772(3) 0.023(2) Uani 1 1 d .
C205 C 0.0705(6) 0.4449(6) 0.5627(3) 0.030(2) Uani 1 1 d .
C206 C 0.2020(6) 0.3699(7) 0.5238(3) 0.035(3) Uani 1 1 d .
H20C H 0.2278 0.3127 0.5261 0.052 Uiso 1 1 calc R
H20D H 0.2408 0.4117 0.5377 0.052 Uiso 1 1 calc R
H20E H 0.194 0.3846 0.4925 0.052 Uiso 1 1 calc R
C207 C 0.0773(7) 0.2084(6) 0.5393(3) 0.036(3) Uani 1 1 d .
H20F H 0.061 0.203 0.5081 0.055 Uiso 1 1 calc R
H20G H 0.0433 0.168 0.557 0.055 Uiso 1 1 calc R
H20H H 0.1394 0.1959 0.5426 0.055 Uiso 1 1 calc R
C208 C -0.1019(6) 0.2747(6) 0.5783(3) 0.030(2) Uani 1 1 d .
H20I H -0.1481 0.3093 0.5917 0.045 Uiso 1 1 calc R
H20J H -0.0893 0.2254 0.5973 0.045 Uiso 1 1 calc R
H20K H -0.121 0.2545 0.5492 0.045 Uiso 1 1 calc R
C209 C -0.0864(7) 0.4804(6) 0.5904(3) 0.034(2) Uani 1 1 d .
H20L H -0.0613 0.5303 0.6052 0.052 Uiso 1 1 calc R
H20M H -0.1265 0.4512 0.6105 0.052 Uiso 1 1 calc R
H20N H -0.118 0.499 0.5639 0.052 Uiso 1 1 calc R
C200 C 0.1021(7) 0.5359(6) 0.5585(3) 0.034(3) Uani 1 1 d .
H20O H 0.0894 0.5572 0.5287 0.051 Uiso 1 1 calc R
H20P H 0.165 0.5378 0.5637 0.051 Uiso 1 1 calc R
H20Q H 0.0725 0.5718 0.5804 0.051 Uiso 1 1 calc R
C0 C 0.6176(8) 0.1761(9) 0.6578(5) 0.067(4) Uani 1 1 d .
H0A H 0.6027 0.2273 0.6755 0.081 Uiso 1 1 calc R
H0B H 0.5654 0.1587 0.6409 0.081 Uiso 1 1 calc R
Cl1 Cl 0.7041(2) 0.2010(2) 0.62056(14) 0.0743(11) Uani 1 1 d .
Cl2 Cl 0.6498(3) 0.0921(2) 0.69334(14) 0.0764(11) Uani 1 1 d .

loop_
_atom_site_aniso_label
_atom_site_aniso_U_11
_atom_site_aniso_U_22
_atom_site_aniso_U_33
_atom_site_aniso_U_23
_atom_site_aniso_U_13
_atom_site_aniso_U_12
Ru1 0.0188(4) 0.0250(5) 0.0220(5) 0.0002(4) -0.0004(5) -0.0006(4)
Fe1 0.0188(4) 0.0250(5) 0.0220(5) 0.0002(4) -0.0004(5) -0.0006(4)
Fe2 0.0221(5) 0.0299(5) 0.0260(5) -0.0007(5) 0.0001(5) 0.0008(5)
Ru2 0.0221(5) 0.0299(5) 0.0260(5) -0.0007(5) 0.0001(5) 0.0008(5)
P1 0.0228(13) 0.0334(15) 0.0295(14) -0.0007(12) 0.0033(12) 0.0037(12)
C111 0.035(6) 0.042(6) 0.023(5) 0.006(5) 0.013(5) -0.001(5)
C112 0.031(6) 0.035(6) 0.037(6) 0.004(5) 0.008(5) 0.000(5)
C113 0.041(7) 0.034(6) 0.041(6) -0.001(5) 0.019(6) 0.001(6)
C114 0.031(6) 0.055(7) 0.036(6) -0.027(6) 0.014(5) -0.008(6)
C115 0.023(5) 0.046(6) 0.030(6) -0.004(5) -0.003(5) -0.002(5)
C116 0.038(6) 0.038(6) 0.025(5) -0.001(5) 0.004(5) -0.001(5)
C121 0.017(5) 0.032(6) 0.047(7) 0.005(5) -0.009(5) -0.005(5)
C122 0.016(5) 0.048(6) 0.027(5) 0.000(5) -0.005(5) -0.007(5)
C123 0.018(5) 0.039(6) 0.039(6) -0.001(5) -0.006(5) 0.004(5)
C124 0.028(6) 0.029(6) 0.051(7) -0.009(5) -0.010(6) -0.005(5)
C125 0.026(5) 0.037(6) 0.029(6) -0.002(5) -0.001(5) -0.004(5)
C126 0.029(6) 0.036(6) 0.038(6) -0.009(5) 0.006(5) -0.004(5)
C10 0.035(6) 0.036(6) 0.033(5) -0.004(5) -0.001(5) -0.001(5)
C20 0.039(6) 0.026(5) 0.029(5) 0.002(4) -0.011(5) -0.010(5)
P2 0.0231(13) 0.0275(13) 0.0284(13) -0.0002(11) -0.0020(11) 0.0012(12)
C211 0.031(6) 0.027(5) 0.036(6) -0.013(5) 0.003(5) -0.001(5)
C212 0.040(7) 0.039(6) 0.030(5) 0.001(5) 0.005(5) -0.008(5)
C213 0.041(6) 0.043(6) 0.028(6) 0.001(5) 0.004(6) -0.017(6)
C214 0.032(6) 0.037(6) 0.040(6) 0.007(5) 0.013(5) 0.005(5)
C215 0.040(7) 0.050(7) 0.027(6) 0.010(5) 0.009(6) 0.011(6)
C216 0.031(6) 0.031(5) 0.031(5) 0.004(4) -0.005(5) 0.002(5)
C221 0.029(6) 0.034(6) 0.031(5) 0.003(5) 0.003(5) 0.001(5)
C222 0.040(6) 0.026(5) 0.024(5) -0.004(4) 0.001(5) 0.002(5)
C223 0.032(6) 0.036(6) 0.035(6) 0.006(5) -0.005(5) 0.007(5)
C224 0.022(5) 0.054(7) 0.042(7) 0.005(6) 0.005(5) 0.001(5)
C225 0.035(7) 0.039(7) 0.066(8) -0.008(6) -0.005(6) -0.008(6)
C226 0.038(7) 0.038(7) 0.064(8) -0.008(6) -0.002(6) -0.003(6)
C1 0.021(5) 0.021(5) 0.028(5) 0.002(4) 0.012(4) 0.011(4)
C2 0.024(5) 0.043(6) 0.024(5) 0.007(5) 0.010(5) 0.000(5)
C3 0.021(5) 0.023(5) 0.038(6) 0.006(4) -0.007(5) 0.004(4)
C30 0.025(5) 0.041(6) 0.022(5) -0.005(5) -0.006(4) 0.006(5)
C31 0.025(6) 0.023(5) 0.036(6) 0.003(4) 0.015(5) 0.006(4)
C32 0.020(5) 0.041(6) 0.025(5) -0.004(5) -0.008(5) 0.005(5)
N32 0.034(5) 0.041(5) 0.026(4) 0.004(4) 0.003(4) 0.001(4)
C33 0.026(5) 0.051(7) 0.023(5) 0.000(5) 0.009(5) 0.000(6)
N33 0.043(5) 0.037(5) 0.039(5) 0.002(4) 0.006(5) -0.004(5)
C4 0.031(5) 0.032(5) 0.029(5) -0.003(5) -0.001(5) 0.004(5)
C40 0.031(6) 0.046(6) 0.015(5) -0.003(5) -0.002(5) 0.005(5)
C41 0.029(5) 0.037(6) 0.017(5) 0.005(4) 0.002(4) -0.006(5)
C42 0.025(6) 0.050(7) 0.029(6) 0.005(5) -0.002(5) -0.008(5)
N42 0.028(5) 0.053(6) 0.049(6) 0.005(5) -0.014(5) -0.005(5)
C43 0.030(6) 0.047(7) 0.026(5) 0.005(5) -0.001(5) -0.004(5)
N43 0.039(5) 0.049(6) 0.029(5) 0.003(5) -0.007(4) 0.002(5)
C5 0.022(5) 0.027(5) 0.031(5) -0.010(5) 0.003(5) 0.005(4)
C6 0.028(5) 0.026(5) 0.021(5) -0.002(4) 0.006(5) 0.007(4)
P3 0.0226(13) 0.0256(12) 0.0292(13) -0.0002(11) 0.0018(11) 0.0003(11)
C311 0.032(6) 0.026(5) 0.024(5) -0.006(4) -0.004(5) 0.001(5)
C312 0.027(5) 0.034(5) 0.036(6) -0.003(5) 0.005(5) -0.007(5)
C313 0.040(7) 0.054(7) 0.050(7) 0.005(6) 0.004(6) -0.009(6)
C314 0.039(7) 0.058(7) 0.040(7) 0.008(6) -0.016(6) -0.012(7)
C315 0.049(7) 0.042(6) 0.052(7) -0.007(6) -0.009(7) -0.012(6)
C316 0.037(6) 0.043(6) 0.033(6) 0.005(5) 0.000(6) -0.006(6)
C321 0.022(5) 0.028(5) 0.030(6) -0.001(5) 0.004(5) 0.010(4)
C322 0.033(5) 0.025(5) 0.032(6) 0.002(5) 0.001(5) 0.003(4)
C323 0.022(5) 0.043(6) 0.042(6) -0.004(6) 0.003(5) 0.009(5)
C324 0.028(6) 0.033(6) 0.040(6) 0.001(5) -0.004(5) 0.005(5)
C325 0.031(6) 0.030(5) 0.034(6) 0.005(5) 0.001(5) 0.006(5)
C326 0.033(6) 0.033(6) 0.032(6) -0.001(5) -0.008(5) -0.006(5)
P4 0.0201(12) 0.0269(12) 0.0276(13) -0.0020(11) -0.0018(12) 0.0002(11)
C411 0.026(5) 0.031(5) 0.028(5) 0.007(4) 0.006(5) 0.005(5)
C412 0.020(5) 0.034(5) 0.033(6) 0.006(5) -0.002(5) 0.003(5)
C413 0.031(6) 0.045(6) 0.044(7) -0.010(6) -0.002(5) -0.001(6)
C414 0.020(5) 0.037(6) 0.056(7) 0.003(6) 0.012(5) -0.010(5)
C415 0.032(6) 0.029(6) 0.048(7) 0.009(5) 0.017(6) 0.006(5)
C416 0.031(6) 0.023(5) 0.031(5) 0.009(4) 0.004(5) 0.008(4)
C421 0.033(6) 0.037(6) 0.024(5) -0.001(4) -0.003(5) -0.003(5)
C422 0.035(6) 0.040(6) 0.016(5) 0.004(5) 0.004(5) 0.002(5)
C423 0.051(7) 0.021(5) 0.022(5) 0.001(4) 0.005(5) 0.006(5)
C424 0.058(7) 0.027(5) 0.041(6) -0.002(5) 0.006(6) -0.009(6)
C425 0.031(7) 0.050(8) 0.083(10) 0.006(7) 0.005(7) -0.022(6)
C426 0.039(6) 0.033(6) 0.045(7) -0.003(5) 0.004(6) -0.013(5)
C101 0.040(6) 0.030(5) 0.020(5) 0.014(4) -0.007(5) -0.001(5)
C102 0.023(5) 0.041(6) 0.025(5) 0.012(5) -0.006(5) -0.001(5)
C103 0.024(5) 0.036(6) 0.020(5) -0.009(5) -0.014(4) -0.006(5)
C104 0.041(6) 0.041(6) 0.027(5) 0.012(5) -0.003(6) 0.010(6)
C105 0.039(6) 0.049(7) 0.017(5) -0.002(5) 0.001(5) -0.002(6)
C106 0.033(6) 0.053(7) 0.033(6) 0.015(5) -0.013(5) -0.007(6)
C107 0.045(6) 0.043(6) 0.022(5) 0.002(5) -0.006(5) -0.003(6)
C108 0.030(6) 0.050(7) 0.027(6) -0.004(5) -0.005(5) -0.009(5)
C109 0.044(6) 0.033(5) 0.029(6) -0.003(5) -0.010(5) 0.005(5)
C100 0.025(6) 0.073(8) 0.042(6) 0.002(6) 0.007(5) 0.017(6)
C201 0.026(5) 0.048(6) 0.013(5) 0.003(5) 0.001(4) 0.008(5)
C202 0.033(6) 0.025(5) 0.023(5) -0.002(4) -0.007(5) 0.009(5)
C203 0.020(5) 0.034(5) 0.033(6) -0.005(5) -0.012(5) -0.006(4)
C204 0.022(5) 0.022(5) 0.024(5) -0.006(4) -0.005(4) 0.006(4)
C205 0.026(6) 0.036(6) 0.027(5) -0.004(4) -0.006(5) -0.010(5)
C206 0.034(6) 0.043(6) 0.027(6) 0.006(5) 0.003(5) -0.002(5)
C207 0.030(6) 0.037(6) 0.042(6) -0.013(5) 0.000(5) 0.009(5)
C208 0.020(5) 0.039(6) 0.030(5) -0.001(5) 0.002(4) 0.001(5)
C209 0.030(6) 0.040(6) 0.034(6) 0.003(5) -0.001(5) 0.001(5)
C200 0.040(7) 0.020(5) 0.042(6) 0.005(5) -0.009(5) 0.001(5)
C0 0.047(8) 0.060(8) 0.096(11) -0.013(8) 0.031(8) -0.003(7)
Cl1 0.069(2) 0.0570(19) 0.097(3) -0.016(2) 0.025(2) -0.0223(17)
Cl2 0.080(3) 0.061(2) 0.088(3) -0.012(2) 0.019(2) -0.010(2)

loop_
_atom_type_symbol
_atom_type_description
_atom_type_scat_dispersion_real
_atom_type_scat_dispersion_imag
_atom_type_scat_source
C C 0.0181 0.0091 'International Tables Vol C Tables 4.2.6.8 and 6.1.1.4'
H H 0 0 'International Tables Vol C Tables 4.2.6.8 and 6.1.1.4'
N N 0.0311 0.018 'International Tables Vol C Tables 4.2.6.8 and 6.1.1.4'
P P 0.2955 0.4335 'International Tables Vol C Tables 4.2.6.8 and 6.1.1.4'
Fe Fe -1.1336 3.1974 'International Tables Vol C Tables 4.2.6.8 and 6.1.1.4'
Ru Ru 0.0552 3.296 'International Tables Vol C Tables 4.2.6.8 and 6.1.1.4'
Cl Cl 0.3639 0.7018 'International Tables Vol C Tables 4.2.6.8 and 6.1.1.4'

loop_
_exptl_crystal_face_index_h
_exptl_crystal_face_index_k
_exptl_crystal_face_index_l
_exptl_crystal_face_perp_dist
0 1 -1 0.0069
0 -1 1 0.009
-1 0 -1 0.0709
1 0 1 0.0344
1 0 -1 0.0138
-1 0 1 0.09
2 7 13 0.0572

loop_
_geom_angle_atom_site_label_1
_geom_angle_atom_site_label_2
_geom_angle_atom_site_label_3
_geom_angle
C1 Ru1 C105 98.7(4)
C1 Ru1 C102 114.6(4)
C105 Ru1 C102 63.8(4)
C1 Ru1 C101 89.2(4)
C105 Ru1 C101 37.4(4)
C102 Ru1 C101 37.7(4)
C1 Ru1 C103 150.6(4)
C105 Ru1 C103 63.6(4)
C102 Ru1 C103 37.6(4)
C101 Ru1 C103 62.3(4)
C1 Ru1 C104 135.8(4)
C105 Ru1 C104 38.2(4)
C102 Ru1 C104 62.9(4)
C101 Ru1 C104 62.2(3)
C103 Ru1 C104 37.4(4)
C1 Ru1 P2 87.1(3)
C105 Ru1 P2 109.2(3)
C102 Ru1 P2 157.6(3)
C101 Ru1 P2 145.1(3)
C103 Ru1 P2 120.0(3)
C104 Ru1 P2 97.9(3)
C1 Ru1 P1 86.7(3)
C105 Ru1 P1 165.8(3)
C102 Ru1 P1 102.0(3)
C101 Ru1 P1 130.4(3)
C103 Ru1 P1 105.9(3)
C104 Ru1 P1 137.4(3)
P2 Ru1 P1 84.00(10)
C6 Fe2 C205 94.5(4)
C6 Fe2 C201 88.2(4)
C205 Fe2 C201 38.1(4)
C6 Fe2 C202 116.9(4)
C205 Fe2 C202 64.2(3)
C201 Fe2 C202 37.9(4)
C6 Fe2 C204 130.9(4)
C205 Fe2 C204 38.5(4)
C201 Fe2 C204 63.2(3)
C202 Fe2 C204 63.4(3)
C6 Fe2 P4 87.5(3)
C205 Fe2 P4 112.2(3)
C201 Fe2 P4 149.4(3)
C202 Fe2 P4 155.2(3)
C204 Fe2 P4 97.9(2)
C6 Fe2 C203 151.5(4)
C205 Fe2 C203 64.5(4)
C201 Fe2 C203 63.3(4)
C202 Fe2 C203 37.8(4)
C204 Fe2 C203 38.1(3)
P4 Fe2 C203 117.5(3)
C6 Fe2 P3 87.5(3)
C205 Fe2 P3 163.7(3)
C201 Fe2 P3 126.0(3)
C202 Fe2 P3 100.5(2)
C204 Fe2 P3 141.5(3)
P4 Fe2 P3 84.02(10)
C203 Fe2 P3 107.6(3)
C121 P1 C111 99.0(5)
C121 P1 C10 102.8(5)
C111 P1 C10 105.0(5)
C121 P1 Ru1 120.7(4)
C111 P1 Ru1 117.4(3)
C10 P1 Ru1 109.9(3)
C116 C111 C112 118.7(10)
C116 C111 P1 119.3(8)
C112 C111 P1 121.9(8)
C113 C112 C111 119.4(11)
C113 C112 H112 120.3
C111 C112 H112 120.3
C112 C113 C114 121.7(10)
C112 C113 H113 119.1
C114 C113 H113 119.1
C115 C114 C113 117.9(10)
C115 C114 H114 121.1
C113 C114 H114 121.1
C114 C115 C116 120.7(11)
C114 C115 H115 119.6
C116 C115 H115 119.6
C115 C116 C111 121.5(10)
C115 C116 H116 119.2
C111 C116 H116 119.2
C126 C121 C122 119.1(10)
C126 C121 P1 119.7(8)
C122 C121 P1 121.1(8)
C121 C122 C123 119.4(10)
C121 C122 H122 120.3
C123 C122 H122 120.3
C124 C123 C122 119.7(10)
C124 C123 H123 120.1
C122 C123 H123 120.1
C125 C124 C123 121.8(10)
C125 C124 H124 119.1
C123 C124 H124 119.1
C124 C125 C126 118.7(10)
C124 C125 H125 120.6
C126 C125 H125 120.6
C121 C126 C125 121.2(10)
C121 C126 H126 119.4
C125 C126 H126 119.4
C20 C10 P1 110.5(7)
C20 C10 H10A 109.5
P1 C10 H10A 109.5
C20 C10 H10B 109.5
P1 C10 H10B 109.5
H10A C10 H10B 108.1
C10 C20 P2 108.8(6)
C10 C20 H20A 109.9
P2 C20 H20A 109.9
C10 C20 H20B 109.9
P2 C20 H20B 109.9
H20A C20 H20B 108.3
C211 P2 C20 101.2(4)
C211 P2 C221 100.6(5)
C20 P2 C221 104.8(5)
C211 P2 Ru1 120.3(4)
C20 P2 Ru1 107.2(3)
C221 P2 Ru1 120.3(3)
C216 C211 C212 117.4(9)
C216 C211 P2 122.6(8)
C212 C211 P2 119.9(8)
C213 C212 C211 119.4(11)
C213 C212 H212 120.3
C211 C212 H212 120.3
C214 C213 C212 121.5(11)
C214 C213 H213 119.2
C212 C213 H213 119.2
C213 C214 C215 119.9(10)
C213 C214 H214 120.1
C215 C214 H214 120.1
C216 C215 C214 120.2(10)
C216 C215 H215 119.9
C214 C215 H215 119.9
C215 C216 C211 121.4(10)
C215 C216 H216 119.3
C211 C216 H216 119.3
C226 C221 C222 118.7(9)
C226 C221 P2 120.8(8)
C222 C221 P2 120.5(8)
C223 C222 C221 119.9(9)
C223 C222 H222 120.1
C221 C222 H222 120.1
C224 C223 C222 121.4(10)
C224 C223 H223 119.3
C222 C223 H223 119.3
C223 C224 C225 119.5(10)
C223 C224 H224 120.3
C225 C224 H224 120.3
C224 C225 C226 120.2(10)
C224 C225 H225 119.9
C226 C225 H225 119.9
C221 C226 C225 120.3(10)
C221 C226 H226 119.9
C225 C226 H226 119.9
C2 C1 Ru1 174.4(8)
C1 C2 C3 167.8(10)
C31 C3 C2 123.9(9)
C31 C3 C4 118.7(8)
C2 C3 C4 117.4(9)
C40 C30 P3 111.3(7)
C40 C30 H30A 109.4
P3 C30 H30A 109.4
C40 C30 H30B 109.4
P3 C30 H30B 109.4
H30A C30 H30B 108
C3 C31 C33 123.5(9)
C3 C31 C32 121.0(9)
C33 C31 C32 115.5(9)
N32 C32 C31 177.7(11)
N33 C33 C31 177.0(11)
C41 C4 C5 122.0(10)
C41 C4 C3 119.3(9)
C5 C4 C3 118.6(9)
C30 C40 P4 106.5(7)
C30 C40 H40A 110.4
P4 C40 H40A 110.4
C30 C40 H40B 110.4
P4 C40 H40B 110.4
H40A C40 H40B 108.6
C4 C41 C43 119.0(9)
C4 C41 C42 124.2(9)
C43 C41 C42 116.8(9)
N42 C42 C41 176.2(12)
N43 C43 C41 179.8(13)
C6 C5 C4 168.4(10)
C5 C6 Fe2 170.7(9)
C311 P3 C321 99.9(4)
C311 P3 C30 104.1(4)
C321 P3 C30 101.8(4)
C311 P3 Fe2 119.2(3)
C321 P3 Fe2 120.4(3)
C30 P3 Fe2 109.0(3)
C316 C311 C312 117.7(9)
C316 C311 P3 119.1(8)
C312 C311 P3 123.0(7)
C313 C312 C311 119.9(10)
C313 C312 H312 120
C311 C312 H312 120
C314 C313 C312 121.0(11)
C314 C313 H313 119.5
C312 C313 H313 119.5
C313 C314 C315 119.6(11)
C313 C314 H314 120.2
C315 C314 H314 120.2
C314 C315 C316 120.4(11)
C314 C315 H315 119.8
C316 C315 H315 119.8
C311 C316 C315 121.4(11)
C311 C316 H316 119.3
C315 C316 H316 119.3
C322 C321 C326 117.3(9)
C322 C321 P3 122.5(7)
C326 C321 P3 120.1(8)
C321 C322 C323 120.3(9)
C321 C322 H322 119.8
C323 C322 H322 119.8
C324 C323 C322 120.9(10)
C324 C323 H323 119.5
C322 C323 H323 119.5
C323 C324 C325 118.6(9)
C323 C324 H324 120.7
C325 C324 H324 120.7
C326 C325 C324 120.9(10)
C326 C325 H325 119.6
C324 C325 H325 119.5
C325 C326 C321 121.8(10)
C325 C326 H326 119.1
C321 C326 H326 119.1
C421 P4 C411 101.3(5)
C421 P4 C40 105.3(5)
C411 P4 C40 101.6(5)
C421 P4 Fe2 118.6(3)
C411 P4 Fe2 121.7(3)
C40 P4 Fe2 106.2(3)
C412 C411 C416 119.2(9)
C412 C411 P4 122.2(7)
C416 C411 P4 118.6(8)
C411 C412 C413 122.4(10)
C411 C412 H412 118.8
C413 C412 H412 118.8
C414 C413 C412 118.9(10)
C414 C413 H413 120.5
C412 C413 H413 120.5
C415 C414 C413 120.6(10)
C415 C414 H414 119.7
C413 C414 H414 119.7
C414 C415 C416 121.6(10)
C414 C415 H415 119.2
C416 C415 H415 119.2
C411 C416 C415 117.2(10)
C411 C416 H416 121.4
C415 C416 H416 121.4
C426 C421 C422 119.2(10)
C426 C421 P4 120.8(8)
C422 C421 P4 120.1(8)
C421 C422 C423 119.6(10)
C421 C422 H422 120.2
C423 C422 H422 120.2
C424 C423 C422 119.4(10)
C424 C423 H423 120.3
C422 C423 H423 120.3
C423 C424 C425 122.0(10)
C423 C424 H424 119
C425 C424 H424 119
C424 C425 C426 119.9(11)
C424 C425 H425 120
C426 C425 H425 120
C421 C426 C425 119.9(11)
C421 C426 H426 120
C425 C426 H426 120
C105 C101 C102 109.8(9)
C105 C101 C106 124.6(10)
C102 C101 C106 125.5(9)
C105 C101 Ru1 70.3(5)
C102 C101 Ru1 71.0(5)
C106 C101 Ru1 128.1(7)
C101 C102 C103 107.0(9)
C101 C102 C107 126.3(9)
C103 C102 C107 125.2(9)
C101 C102 Ru1 71.3(5)
C103 C102 Ru1 72.1(5)
C107 C102 Ru1 132.4(7)
C102 C103 C104 108.2(9)
C102 C103 C108 124.2(9)
C104 C103 C108 126.4(10)
C102 C103 Ru1 70.3(5)
C104 C103 Ru1 71.3(6)
C108 C103 Ru1 133.9(7)
C103 C104 C105 107.9(9)
C103 C104 C109 128.0(10)
C105 C104 C109 123.5(10)
C103 C104 Ru1 71.3(6)
C105 C104 Ru1 69.2(6)
C109 C104 Ru1 131.7(7)
C101 C105 C104 106.9(9)
C101 C105 C100 127.9(10)
C104 C105 C100 124.7(10)
C101 C105 Ru1 72.3(6)
C104 C105 Ru1 72.5(6)
C100 C105 Ru1 127.2(7)
C101 C106 H10C 109.5
C101 C106 H10D 109.5
H10C C106 H10D 109.5
C101 C106 H10E 109.5
H10C C106 H10E 109.5
H10D C106 H10E 109.5
C102 C107 H10F 109.5
C102 C107 H10G 109.5
H10F C107 H10G 109.5
C102 C107 H10H 109.5
H10F C107 H10H 109.5
H10G C107 H10H 109.5
C103 C108 H10I 109.5
C103 C108 H10J 109.5
H10I C108 H10J 109.5
C103 C108 H10K 109.5
H10I C108 H10K 109.5
H10J C108 H10K 109.5
C104 C109 H10L 109.5
C104 C109 H10M 109.5
H10L C109 H10M 109.5
C104 C109 H10N 109.5
H10L C109 H10N 109.5
H10M C109 H10N 109.5
C105 C100 H10O 109.5
C105 C100 H10P 109.5
H10O C100 H10P 109.5
C105 C100 H10Q 109.5
H10O C100 H10Q 109.5
H10P C100 H10Q 109.5
C205 C201 C202 109.0(8)
C205 C201 C206 125.1(10)
C202 C201 C206 125.8(9)
C205 C201 Fe2 69.4(5)
C202 C201 Fe2 71.6(5)
C206 C201 Fe2 128.0(6)
C201 C202 C203 108.1(8)
C201 C202 C207 125.7(9)
C203 C202 C207 125.5(9)
C201 C202 Fe2 70.5(5)
C203 C202 Fe2 72.0(5)
C207 C202 Fe2 130.8(7)
C202 C203 C204 107.0(8)
C202 C203 C208 125.0(9)
C204 C203 C208 127.0(9)
C202 C203 Fe2 70.2(5)
C204 C203 Fe2 70.2(5)
C208 C203 Fe2 133.6(7)
C205 C204 C203 108.1(8)
C205 C204 C209 125.2(9)
C203 C204 C209 126.5(9)
C205 C204 Fe2 68.6(5)
C203 C204 Fe2 71.7(5)
C209 C204 Fe2 129.3(7)
C201 C205 C204 107.6(8)
C201 C205 C200 126.5(9)
C204 C205 C200 125.3(9)
C201 C205 Fe2 72.5(6)
C204 C205 Fe2 72.9(5)
C200 C205 Fe2 126.8(7)
C201 C206 H20C 109.5
C201 C206 H20D 109.5
H20C C206 H20D 109.5
C201 C206 H20E 109.5
H20C C206 H20E 109.5
H20D C206 H20E 109.5
C202 C207 H20F 109.5
C202 C207 H20G 109.5
H20F C207 H20G 109.5
C202 C207 H20H 109.5
H20F C207 H20H 109.5
H20G C207 H20H 109.5
C203 C208 H20I 109.5
C203 C208 H20J 109.5
H20I C208 H20J 109.5
C203 C208 H20K 109.5
H20I C208 H20K 109.5
H20J C208 H20K 109.5
C204 C209 H20L 109.5
C204 C209 H20M 109.5
H20L C209 H20M 109.5
C204 C209 H20N 109.5
H20L C209 H20N 109.5
H20M C209 H20N 109.5
C205 C200 H20O 109.5
C205 C200 H20P 109.5
H20O C200 H20P 109.5
C205 C200 H20Q 109.5
H20O C200 H20Q 109.5
H20P C200 H20Q 109.5
Cl2 C0 Cl1 109.7(7)
Cl2 C0 H0A 109.7
Cl1 C0 H0A 109.7
Cl2 C0 H0B 109.7
Cl1 C0 H0B 109.7
H0A C0 H0B 108.2

loop_
_geom_bond_atom_site_label_1
_geom_bond_atom_site_label_2
_geom_bond_distance
Ru1 C1 1.882(9)
Ru1 C105 2.181(10)
Ru1 C102 2.201(9)
Ru1 C101 2.205(9)
Ru1 C103 2.224(9)
Ru1 C104 2.224(11)
Ru1 P2 2.233(3)
Ru1 P1 2.262(3)
Fe2 C6 1.900(9)
Fe2 C205 2.142(10)
Fe2 C201 2.183(9)
Fe2 C202 2.197(9)
Fe2 C204 2.200(9)
Fe2 P4 2.220(3)
Fe2 C203 2.220(9)
Fe2 P3 2.247(3)
P1 C121 1.830(11)
P1 C111 1.850(11)
P1 C10 1.857(10)
C111 C116 1.391(14)
C111 C112 1.392(14)
C112 C113 1.375(14)
C112 H112 0.95
C113 C114 1.413(15)
C113 H113 0.95
C114 C115 1.369(14)
C114 H114 0.95
C115 C116 1.374(14)
C115 H115 0.95
C116 H116 0.95
C121 C126 1.388(14)
C121 C122 1.403(14)
C122 C123 1.409(14)
C122 H122 0.95
C123 C124 1.375(14)
C123 H123 0.95
C124 C125 1.369(14)
C124 H124 0.95
C125 C126 1.401(14)
C125 H125 0.95
C126 H126 0.95
C10 C20 1.528(14)
C10 H10A 0.99
C10 H10B 0.99
C20 P2 1.822(9)
C20 H20A 0.99
C20 H20B 0.99
P2 C211 1.820(10)
P2 C221 1.840(10)
C211 C216 1.407(14)
C211 C212 1.411(14)
C212 C213 1.391(14)
C212 H212 0.95
C213 C214 1.362(14)
C213 H213 0.95
C214 C215 1.374(15)
C214 H214 0.95
C215 C216 1.370(14)
C215 H215 0.95
C216 H216 0.95
C221 C226 1.392(14)
C221 C222 1.397(13)
C222 C223 1.395(14)
C222 H222 0.95
C223 C224 1.353(14)
C223 H223 0.95
C224 C225 1.394(15)
C224 H224 0.95
C225 C226 1.394(15)
C225 H225 0.95
C226 H226 0.95
C1 C2 1.257(13)
C2 C3 1.396(13)
C3 C31 1.367(13)
C3 C4 1.517(14)
C30 C40 1.513(14)
C30 P3 1.874(9)
C30 H30A 0.99
C30 H30B 0.99
C31 C33 1.405(14)
C31 C32 1.448(14)
C32 N32 1.151(12)
C33 N33 1.183(13)
C4 C41 1.389(13)
C4 C5 1.393(13)
C40 P4 1.856(10)
C40 H40A 0.99
C40 H40B 0.99
C41 C43 1.408(13)
C41 C42 1.442(14)
C42 N42 1.129(12)
C43 N43 1.165(12)
C5 C6 1.215(12)
P3 C311 1.839(10)
P3 C321 1.840(9)
C311 C316 1.392(13)
C311 C312 1.412(13)
C312 C313 1.404(14)
C312 H312 0.95
C313 C314 1.370(16)
C313 H313 0.95
C314 C315 1.380(16)
C314 H314 0.95
C315 C316 1.392(14)
C315 H315 0.95
C316 H316 0.95
C321 C322 1.386(13)
C321 C326 1.392(13)
C322 C323 1.396(13)
C322 H322 0.95
C323 C324 1.369(14)
C323 H323 0.95
C324 C325 1.374(14)
C324 H324 0.95
C325 C326 1.361(14)
C325 H325 0.95
C326 H326 0.95
P4 C421 1.828(10)
P4 C411 1.848(10)
C411 C412 1.368(14)
C411 C416 1.416(13)
C412 C413 1.382(13)
C412 H412 0.95
C413 C414 1.373(14)
C413 H413 0.95
C414 C415 1.359(15)
C414 H414 0.95
C415 C416 1.418(13)
C415 H415 0.95
C416 H416 0.95
C421 C426 1.392(14)
C421 C422 1.403(14)
C422 C423 1.410(13)
C422 H422 0.95
C423 C424 1.359(15)
C423 H423 0.95
C424 C425 1.362(16)
C424 H424 0.95
C425 C426 1.396(15)
C425 H425 0.95
C426 H426 0.95
C101 C105 1.406(14)
C101 C102 1.425(14)
C101 C106 1.518(13)
C102 C103 1.426(14)
C102 C107 1.507(14)
C103 C104 1.426(14)
C103 C108 1.505(13)
C104 C105 1.443(15)
C104 C109 1.492(14)
C105 C100 1.501(14)
C106 H10C 0.98
C106 H10D 0.98
C106 H10E 0.98
C107 H10F 0.98
C107 H10G 0.98
C107 H10H 0.98
C108 H10I 0.98
C108 H10J 0.98
C108 H10K 0.98
C109 H10L 0.98
C109 H10M 0.98
C109 H10N 0.98
C100 H10O 0.98
C100 H10P 0.98
C100 H10Q 0.98
C201 C205 1.412(14)
C201 C202 1.422(14)
C201 C206 1.536(13)
C202 C203 1.432(14)
C202 C207 1.510(13)
C203 C204 1.441(13)
C203 C208 1.505(13)
C204 C205 1.433(13)
C204 C209 1.509(13)
C205 C200 1.507(13)
C206 H20C 0.98
C206 H20D 0.98
C206 H20E 0.98
C207 H20F 0.98
C207 H20G 0.98
C207 H20H 0.98
C208 H20I 0.98
C208 H20J 0.98
C208 H20K 0.98
C209 H20L 0.98
C209 H20M 0.98
C209 H20N 0.98
C200 H20O 0.98
C200 H20P 0.98
C200 H20Q 0.98
C0 Cl2 1.767(15)
C0 Cl1 1.786(12)
C0 H0A 0.99
C0 H0B 0.99
